data_4032489
loop_
_publ_author_name
'Miura, Wataru'
'Hirano, Koji'
'Miura, Masahiro'

_publ_section_title
;
 Nickel-Catalyzed Directed C6-Selective C-H Alkylation of 2-Pyridones with
 Dienes and Activated Alkenes.
;
_journal_name_full 'The Journal of organic chemistry'
_journal_paper_doi 10.1021/acs.joc.7b00682
_journal_year 2017
_chemical_formula_moiety 'C17 H16 N2 O'
_chemical_formula_sum 'C17 H16 N2 O'
_chemical_formula_weight 264.33
_space_group_crystal_system triclinic
_space_group_IT_number 2
_space_group_name_Hall '-P 1'
_space_group_name_H-M_alt 'P -1'
_symmetry_space_group_name_Hall '-P 1'
_symmetry_space_group_name_H-M 'P -1'
_atom_sites_solution_hydrogens geom
_atom_sites_solution_primary direct
_atom_sites_solution_secondary difmap
_cell_angle_alpha 104.25(3)
_cell_angle_beta 93.336(19)
_cell_angle_gamma 90.50(4)
_cell_formula_units_Z 4
_cell_length_a 9.036(18)
_cell_length_b 12.31(3)
_cell_length_c 12.72(3)
_cell_measurement_reflns_used 1757
_cell_measurement_temperature 293
_cell_measurement_theta_max 27.50
_cell_measurement_theta_min 3.00
_cell_volume 1369(5)
_computing_cell_refinement 'CrystalClear-SM Expert 2.0 r15'
_computing_data_collection 'CrystalClear-SM Expert 2.0 r15 (Rigaku, 2011)'
_computing_data_reduction 'CrystalClear-SM Expert 2.0 r15'
_computing_molecular_graphics 'CrystalStructure 4.2.1'
_computing_publication_material 'CrystalStructure 4.2.1 (Rigaku, 2016)'
_computing_structure_refinement 'SHELXL Version 2014/7 (Sheldrick, 2008)'
_computing_structure_solution 'SHELXS (Sheldrick, 2008)'
_diffrn_ambient_temperature 293
_diffrn_detector_area_resol_mean 13.653
_diffrn_measured_fraction_theta_full 0.997
_diffrn_measured_fraction_theta_max 0.991
_diffrn_measurement_device_type 'Rigaku XtaLAB mini'
_diffrn_measurement_method \w
_diffrn_radiation_type 'Mo K\a'
_diffrn_radiation_wavelength 0.71075
_diffrn_reflns_av_R_equivalents 0.0681
_diffrn_reflns_Laue_measured_fraction_full 0.997
_diffrn_reflns_Laue_measured_fraction_max 0.991
_diffrn_reflns_limit_h_max 11
_diffrn_reflns_limit_h_min -11
_diffrn_reflns_limit_k_max 15
_diffrn_reflns_limit_k_min -16
_diffrn_reflns_limit_l_max 16
_diffrn_reflns_limit_l_min -16
_diffrn_reflns_number 14518
_diffrn_reflns_point_group_measured_fraction_full 0.997
_diffrn_reflns_point_group_measured_fraction_max 0.991
_diffrn_reflns_theta_full 25.242
_diffrn_reflns_theta_max 27.555
_diffrn_reflns_theta_min 3.013
_diffrn_standards_number 0
_exptl_absorpt_coefficient_mu 0.081
_exptl_absorpt_correction_T_max 0.993
_exptl_absorpt_correction_T_min 0.977
_exptl_absorpt_correction_type numerical
_exptl_absorpt_process_details 'NUMABS (Rigaku, 1999)'
_exptl_crystal_colour colorless
_exptl_crystal_density_diffrn 1.283
_exptl_crystal_density_method 'not measured'
_exptl_crystal_description prism
_exptl_crystal_F_000 560.00
_exptl_crystal_size_max 0.360
_exptl_crystal_size_mid 0.230
_exptl_crystal_size_min 0.090
_refine_diff_density_max 0.50
_refine_diff_density_min -0.23
_refine_ls_extinction_method none
_refine_ls_goodness_of_fit_ref 1.067
_refine_ls_hydrogen_treatment constr
_refine_ls_number_parameters 361
_refine_ls_number_reflns 6255
_refine_ls_number_restraints 0
_refine_ls_R_factor_all 0.2225
_refine_ls_R_factor_gt 0.1011
_refine_ls_shift/su_max 0.001
_refine_ls_structure_factor_coef Fsqd
_refine_ls_weighting_details 'w = 1/[\s^2^(Fo^2^)+(0.1194P)^2^+0.2394P] where P=(Fo^2^+2Fc^2^)/3'
_refine_ls_weighting_scheme calc
_refine_ls_wR_factor_gt 0.2282
_refine_ls_wR_factor_ref 0.3059
_reflns_Friedel_coverage 0.000
_reflns_number_gt 2490
_reflns_number_total 6255
_reflns_threshold_expression F^2^>2.0\s(F^2^)
_cod_data_source_file jo7b00682_si_003.cif
_cod_data_source_block 963-6
_cod_database_code 4032489

loop_
_space_group_symop_id
_space_group_symop_operation_xyz
1 +X,+Y,+Z
2 -X,-Y,-Z

loop_
_atom_site_label
_atom_site_type_symbol
_atom_site_fract_x
_atom_site_fract_y
_atom_site_fract_z
_atom_site_U_iso_or_equiv
_atom_site_adp_type
_atom_site_occupancy
_atom_site_site_symmetry_order
_atom_site_calc_flag
_atom_site_refinement_flags_posn
_atom_site_refinement_flags_adp
O3 O 0.1389(4) 1.1143(3) 0.1056(3) 0.0763(10) Uani 1 1 d . .
O4 O 0.6321(4) 0.4422(3) 0.1073(3) 0.0817(10) Uani 1 1 d . .
N1 N 0.3618(4) 1.0580(3) 0.1639(3) 0.0537(9) Uani 1 1 d . .
N2 N 0.8538(4) 0.5327(3) 0.1610(3) 0.0543(9) Uani 1 1 d . .
N13 N 0.8223(4) 0.4989(3) 0.3317(3) 0.0700(11) Uani 1 1 d . .
N16 N 0.3039(5) 1.1704(4) 0.3348(3) 0.0766(12) Uani 1 1 d . .
C5 C 0.4772(4) 0.9824(4) 0.1546(3) 0.0529(10) Uani 1 1 d . .
C6 C 0.6139(5) 1.0166(4) 0.2304(4) 0.0599(11) Uani 1 1 d . .
H6 H 0.6489 1.0903 0.2245 0.072 Uiso 1 1 calc R U
C7 C 0.2321(5) 1.0399(4) 0.0964(3) 0.0578(11) Uani 1 1 d . .
C8 C 0.2166(5) 0.9316(4) 0.0209(3) 0.0652(12) Uani 1 1 d . .
H8 H 0.1294 0.9120 -0.0226 0.078 Uiso 1 1 calc R U
C9 C 0.4584(5) 0.8845(4) 0.0786(3) 0.0604(11) Uani 1 1 d . .
H9 H 0.5342 0.8330 0.0697 0.072 Uiso 1 1 calc R U
C10 C 0.3720(4) 1.1652(3) 0.2436(3) 0.0536(10) Uani 1 1 d . .
C11 C 0.8726(4) 0.4602(4) 0.2342(3) 0.0514(10) Uani 1 1 d . .
C12 C 0.9651(5) 0.6084(4) 0.1520(3) 0.0596(11) Uani 1 1 d . .
C14 C 0.7200(5) 0.5169(4) 0.0984(4) 0.0645(12) Uani 1 1 d . .
C15 C 0.6979(6) 0.5888(4) 0.0261(4) 0.0692(13) Uani 1 1 d . .
H15 H 0.6094 0.5841 -0.0161 0.083 Uiso 1 1 calc R U
C17 C 0.3271(5) 0.8590(4) 0.0130(3) 0.0648(12) Uani 1 1 d . .
H17 H 0.3162 0.7899 -0.0374 0.078 Uiso 1 1 calc R U
C18 C 1.1089(6) 0.6077(5) 0.2196(4) 0.0798(15) Uani 1 1 d . .
H18 H 1.1379 0.5298 0.2124 0.096 Uiso 1 1 calc R U
C19 C 0.9370(5) 0.3598(4) 0.2007(4) 0.0634(12) Uani 1 1 d . .
H19 H 0.9712 0.3370 0.1313 0.076 Uiso 1 1 calc R U
C20 C 0.9386(5) 0.6725(4) 0.0815(4) 0.0698(13) Uani 1 1 d . .
H20 H 1.0108 0.7239 0.0741 0.084 Uiso 1 1 calc R U
C21 C 0.8043(6) 0.6630(4) 0.0191(3) 0.0686(13) Uani 1 1 d . .
H21 H 0.7884 0.7090 -0.0283 0.082 Uiso 1 1 calc R U
C22 C 0.7445(5) 0.9335(4) 0.2081(4) 0.0656(12) Uani 1 1 d . .
H22 H 0.7584 0.8977 0.1316 0.079 Uiso 1 1 calc R U
C23 C 0.9502(6) 0.2928(4) 0.2719(4) 0.0776(14) Uani 1 1 d . .
H23 H 0.9933 0.2231 0.2512 0.093 Uiso 1 1 calc R U
C24 C 0.4457(5) 1.2497(4) 0.2194(4) 0.0658(12) Uani 1 1 d . .
H24 H 0.4894 1.2403 0.1534 0.079 Uiso 1 1 calc R U
C25 C 0.7056(6) 0.8549(4) 0.2795(4) 0.0785(14) Uani 1 1 d . .
H25A H 0.6074 0.8206 0.2612 0.094 Uiso 1 1 calc R U
H25B H 0.7790 0.7980 0.2803 0.094 Uiso 1 1 calc R U
C26 C 0.3912(7) 1.3618(5) 0.3885(6) 0.100(2) Uani 1 1 d . .
H26 H 0.3988 1.4301 0.4401 0.120 Uiso 1 1 calc R U
C27 C 0.5907(6) 1.0228(5) 0.3506(4) 0.0781(14) Uani 1 1 d . .
H27A H 0.4931 0.9938 0.3590 0.094 Uiso 1 1 calc R U
H27B H 0.6017 1.0994 0.3942 0.094 Uiso 1 1 calc R U
C28 C 0.3150(6) 1.2730(5) 0.4085(4) 0.0865(17) Uani 1 1 d . .
H28 H 0.2696 1.2825 0.4738 0.104 Uiso 1 1 calc R U
C29 C 0.8758(6) 0.9935(5) 0.2721(6) 0.0883(17) Uani 1 1 d . .
H29 H 0.9575 1.0199 0.2439 0.106 Uiso 1 1 calc R U
C30 C 1.2458(6) 0.6769(4) 0.1873(4) 0.0788(15) Uani 1 1 d . .
H30 H 1.2569 0.6732 0.1104 0.095 Uiso 1 1 calc R U
C31 C 0.8369(6) 0.4305(5) 0.3988(4) 0.0841(16) Uani 1 1 d . .
H31 H 0.8014 0.4543 0.4677 0.101 Uiso 1 1 calc R U
C32 C 1.2134(7) 0.7880(5) 0.2617(4) 0.0955(18) Uani 1 1 d . .
H32A H 1.2860 0.8457 0.2594 0.115 Uiso 1 1 calc R U
H32B H 1.1145 0.8128 0.2470 0.115 Uiso 1 1 calc R U
C33 C 0.9005(6) 0.3285(5) 0.3723(4) 0.0858(16) Uani 1 1 d . .
H33 H 0.9094 0.2844 0.4221 0.103 Uiso 1 1 calc R U
C34 C 1.0944(7) 0.6606(5) 0.3344(5) 0.1016(19) Uani 1 1 d . .
H34A H 1.1057 0.6065 0.3780 0.122 Uiso 1 1 calc R U
H34B H 0.9988 0.6955 0.3458 0.122 Uiso 1 1 calc R U
C35 C 0.7136(7) 0.9488(5) 0.3839(5) 0.0942(18) Uani 1 1 d . .
H35 H 0.7017 0.9260 0.4516 0.113 Uiso 1 1 calc R U
C36 C 0.8571(7) 1.0028(5) 0.3745(6) 0.0947(18) Uani 1 1 d . .
H36 H 0.9230 1.0376 0.4321 0.114 Uiso 1 1 calc R U
C37 C 0.4545(7) 1.3490(5) 0.2937(7) 0.0993(19) Uani 1 1 d . .
H37 H 0.5050 1.4092 0.2791 0.119 Uiso 1 1 calc R U
C38 C 1.3608(7) 0.6883(6) 0.3538(6) 0.108(2) Uani 1 1 d . .
H38 H 1.4267 0.6795 0.4099 0.129 Uiso 1 1 calc R U
C39 C 1.3697(7) 0.6447(6) 0.2504(7) 0.112(2) Uani 1 1 d . .
H39 H 1.4456 0.5989 0.2205 0.134 Uiso 1 1 calc R U
C40 C 1.2273(8) 0.7534(5) 0.3638(5) 0.103(2) Uani 1 1 d . .
H40 H 1.2209 0.8125 0.4308 0.123 Uiso 1 1 calc R U

loop_
_atom_site_aniso_label
_atom_site_aniso_U_11
_atom_site_aniso_U_22
_atom_site_aniso_U_33
_atom_site_aniso_U_23
_atom_site_aniso_U_13
_atom_site_aniso_U_12
O3 0.066(2) 0.080(2) 0.077(2) 0.0119(18) -0.0142(17) 0.0191(19)
O4 0.063(2) 0.097(3) 0.089(2) 0.035(2) -0.0186(18) -0.019(2)
N1 0.053(2) 0.056(2) 0.052(2) 0.0127(17) 0.0012(17) 0.0039(17)
N2 0.048(2) 0.064(2) 0.054(2) 0.0221(17) -0.0011(16) 0.0003(17)
N13 0.074(3) 0.082(3) 0.062(2) 0.029(2) 0.012(2) 0.012(2)
N16 0.080(3) 0.084(3) 0.063(3) 0.011(2) 0.007(2) 0.008(2)
C5 0.052(2) 0.058(3) 0.049(2) 0.016(2) 0.0012(19) -0.003(2)
C6 0.055(3) 0.051(2) 0.073(3) 0.016(2) 0.004(2) 0.011(2)
C7 0.052(3) 0.070(3) 0.052(3) 0.016(2) -0.006(2) 0.001(2)
C8 0.066(3) 0.075(3) 0.052(3) 0.015(2) -0.010(2) -0.012(3)
C9 0.066(3) 0.054(3) 0.060(3) 0.012(2) 0.003(2) 0.012(2)
C10 0.048(2) 0.055(3) 0.055(3) 0.010(2) -0.004(2) 0.012(2)
C11 0.042(2) 0.065(3) 0.048(2) 0.017(2) -0.0016(18) -0.007(2)
C12 0.062(3) 0.063(3) 0.056(3) 0.021(2) -0.007(2) -0.005(2)
C14 0.055(3) 0.078(3) 0.058(3) 0.014(2) -0.002(2) 0.002(3)
C15 0.070(3) 0.080(3) 0.058(3) 0.019(3) -0.007(2) 0.010(3)
C17 0.075(3) 0.061(3) 0.055(3) 0.008(2) -0.005(2) 0.001(3)
C18 0.084(4) 0.086(4) 0.075(3) 0.034(3) -0.012(3) -0.032(3)
C19 0.079(3) 0.056(3) 0.056(3) 0.014(2) 0.015(2) 0.008(2)
C20 0.075(3) 0.073(3) 0.069(3) 0.032(3) -0.002(3) -0.007(3)
C21 0.078(3) 0.078(3) 0.053(3) 0.024(2) -0.002(2) 0.012(3)
C22 0.061(3) 0.062(3) 0.075(3) 0.019(2) 0.005(2) 0.009(2)
C23 0.091(4) 0.054(3) 0.089(4) 0.019(3) 0.010(3) 0.004(3)
C24 0.059(3) 0.065(3) 0.074(3) 0.020(3) 0.002(2) 0.001(2)
C25 0.081(3) 0.074(3) 0.087(4) 0.031(3) 0.009(3) 0.016(3)
C26 0.093(5) 0.058(3) 0.125(6) -0.014(4) -0.026(4) 0.007(3)
C27 0.068(3) 0.088(3) 0.072(3) 0.011(3) -0.007(3) 0.013(3)
C28 0.078(4) 0.111(5) 0.056(3) -0.005(3) 0.001(3) 0.031(4)
C29 0.054(3) 0.081(4) 0.134(5) 0.034(4) 0.004(3) 0.017(3)
C30 0.093(4) 0.073(3) 0.072(3) 0.023(3) -0.005(3) -0.011(3)
C31 0.106(4) 0.090(4) 0.065(3) 0.029(3) 0.028(3) 0.022(3)
C32 0.110(5) 0.089(4) 0.082(4) 0.015(3) -0.009(3) -0.003(3)
C33 0.104(4) 0.093(4) 0.074(4) 0.043(3) 0.017(3) 0.017(3)
C34 0.102(5) 0.107(4) 0.101(5) 0.038(4) 0.001(4) -0.013(4)
C35 0.092(4) 0.116(5) 0.081(4) 0.036(4) -0.001(3) 0.027(4)
C36 0.076(4) 0.095(4) 0.107(5) 0.021(4) -0.026(4) 0.014(3)
C37 0.082(4) 0.071(4) 0.145(6) 0.028(4) -0.003(4) -0.003(3)
C38 0.081(4) 0.146(6) 0.093(5) 0.032(5) -0.026(4) -0.014(4)
C39 0.073(4) 0.113(5) 0.154(7) 0.041(5) 0.001(4) 0.014(4)
C40 0.133(6) 0.097(4) 0.070(4) 0.004(3) 0.012(4) -0.013(4)

loop_
_atom_type_symbol
_atom_type_description
_atom_type_scat_dispersion_real
_atom_type_scat_dispersion_imag
_atom_type_scat_source
C C 0.0033 0.0016
;
International Tables for Crystallography
(Vol. C, Tables 4.2.6.8 and 6.1.1.4)
;
H H 0.0000 0.0000
;
International Tables for Crystallography
(Vol. C, Table 6.1.1.4)
;
N N 0.0061 0.0033
;
International Tables for Crystallography
(Vol. C, Tables 4.2.6.8 and 6.1.1.4)
;
O O 0.0106 0.0060
;
International Tables for Crystallography
(Vol. C, Tables 4.2.6.8 and 6.1.1.4)
;

loop_
_geom_angle_atom_site_label_1
_geom_angle_atom_site_label_2
_geom_angle_atom_site_label_3
_geom_angle
C5 N1 C7 123.8(4)
C5 N1 C10 121.4(3)
C7 N1 C10 114.8(3)
C14 N2 C12 123.8(4)
C14 N2 C11 114.6(4)
C12 N2 C11 121.6(3)
C11 N13 C31 115.5(4)
C10 N16 C28 114.7(5)
C9 C5 N1 117.5(4)
C9 C5 C6 125.0(4)
N1 C5 C6 117.5(4)
C5 C6 C27 114.7(4)
C5 C6 C22 114.7(4)
C27 C6 C22 101.5(3)
C5 C6 H6 108.5
C27 C6 H6 108.5
C22 C6 H6 108.5
O3 C7 N1 119.7(4)
O3 C7 C8 124.8(4)
N1 C7 C8 115.5(4)
C17 C8 C7 120.3(4)
C17 C8 H8 119.9
C7 C8 H8 119.9
C5 C9 C17 121.2(4)
C5 C9 H9 119.4
C17 C9 H9 119.4
N16 C10 C24 125.8(4)
N16 C10 N1 116.0(4)
C24 C10 N1 118.2(4)
N13 C11 C19 124.5(4)
N13 C11 N2 115.6(4)
C19 C11 N2 119.9(4)
C20 C12 N2 117.7(4)
C20 C12 C18 125.6(4)
N2 C12 C18 116.7(4)
O4 C14 N2 118.9(4)
O4 C14 C15 125.4(4)
N2 C14 C15 115.7(4)
C21 C15 C14 120.2(5)
C21 C15 H15 119.9
C14 C15 H15 119.9
C8 C17 C9 121.5(4)
C8 C17 H17 119.3
C9 C17 H17 119.3
C34 C18 C12 112.1(5)
C34 C18 C30 103.7(4)
C12 C18 C30 114.5(4)
C34 C18 H18 108.8
C12 C18 H18 108.7
C30 C18 H18 108.7
C11 C19 C23 118.1(4)
C11 C19 H19 121.0
C23 C19 H19 121.0
C12 C20 C21 121.1(4)
C12 C20 H20 119.5
C21 C20 H20 119.5
C15 C21 C20 121.4(4)
C15 C21 H21 119.3
C20 C21 H21 119.3
C29 C22 C25 100.1(4)
C29 C22 C6 106.0(4)
C25 C22 C6 100.0(4)
C29 C22 H22 116.1
C25 C22 H22 116.1
C6 C22 H22 116.1
C33 C23 C19 119.7(5)
C33 C23 H23 120.2
C19 C23 H23 120.2
C10 C24 C37 117.8(5)
C10 C24 H24 121.1
C37 C24 H24 121.1
C35 C25 C22 93.6(4)
C35 C25 H25A 113.0
C22 C25 H25A 113.0
C35 C25 H25B 113.0
C22 C25 H25B 113.0
H25A C25 H25B 110.4
C37 C26 C28 119.2(5)
C37 C26 H26 120.4
C28 C26 H26 120.4
C6 C27 C35 104.2(4)
C6 C27 H27A 110.9
C35 C27 H27A 110.9
C6 C27 H27B 110.9
C35 C27 H27B 110.9
H27A C27 H27B 108.9
C26 C28 N16 121.9(5)
C26 C28 H28 119.1
N16 C28 H28 119.1
C36 C29 C22 108.2(5)
C36 C29 H29 125.9
C22 C29 H29 125.9
C39 C30 C32 99.3(5)
C39 C30 C18 101.6(5)
C32 C30 C18 96.3(5)
C39 C30 H30 118.5
C32 C30 H30 118.5
C18 C30 H30 118.5
N13 C31 C33 124.0(5)
N13 C31 H31 118.0
C33 C31 H31 118.0
C40 C32 C30 97.4(5)
C40 C32 H32A 112.3
C30 C32 H32A 112.3
C40 C32 H32B 112.3
C30 C32 H32B 112.3
H32A C32 H32B 109.9
C23 C33 C31 118.2(5)
C23 C33 H33 120.9
C31 C33 H33 120.9
C18 C34 C40 103.7(5)
C18 C34 H34A 111.0
C40 C34 H34A 111.0
C18 C34 H34B 111.0
C40 C34 H34B 111.0
H34A C34 H34B 109.0
C36 C35 C25 100.4(5)
C36 C35 C27 106.9(5)
C25 C35 C27 98.1(4)
C36 C35 H35 116.3
C25 C35 H35 116.3
C27 C35 H35 116.3
C29 C36 C35 108.5(5)
C29 C36 H36 125.8
C35 C36 H36 125.8
C26 C37 C24 120.7(6)
C26 C37 H37 119.7
C24 C37 H37 119.7
C39 C38 C40 105.9(6)
C39 C38 H38 127.0
C40 C38 H38 127.0
C38 C39 C30 111.3(6)
C38 C39 H39 124.3
C30 C39 H39 124.3
C38 C40 C32 103.3(5)
C38 C40 C34 104.3(5)
C32 C40 C34 96.5(5)
C38 C40 H40 116.7
C32 C40 H40 116.7
C34 C40 H40 116.7

loop_
_geom_bond_atom_site_label_1
_geom_bond_atom_site_label_2
_geom_bond_distance
O3 C7 1.238(5)
O4 C14 1.241(6)
N1 C5 1.394(6)
N1 C7 1.395(5)
N1 C10 1.451(6)
N2 C14 1.393(6)
N2 C12 1.393(6)
N2 C11 1.444(6)
N13 C11 1.323(6)
N13 C31 1.341(6)
N16 C10 1.333(6)
N16 C28 1.374(7)
C5 C9 1.350(6)
C5 C6 1.511(6)
C6 C27 1.539(7)
C6 C22 1.561(6)
C6 H6 0.9800
C7 C8 1.439(7)
C8 C17 1.337(7)
C8 H8 0.9300
C9 C17 1.397(6)
C9 H9 0.9300
C10 C24 1.338(6)
C11 C19 1.352(6)
C12 C20 1.345(6)
C12 C18 1.518(7)
C14 C15 1.433(7)
C15 C21 1.341(7)
C15 H15 0.9300
C17 H17 0.9300
C18 C34 1.458(8)
C18 C30 1.625(7)
C18 H18 0.9800
C19 C23 1.368(7)
C19 H19 0.9300
C20 C21 1.398(7)
C20 H20 0.9300
C21 H21 0.9300
C22 C29 1.480(7)
C22 C25 1.533(7)
C22 H22 0.9800
C23 C33 1.349(7)
C23 H23 0.9300
C24 C37 1.347(8)
C24 H24 0.9300
C25 C35 1.528(8)
C25 H25A 0.9700
C25 H25B 0.9700
C26 C37 1.339(9)
C26 C28 1.370(9)
C26 H26 0.9300
C27 C35 1.548(7)
C27 H27A 0.9700
C27 H27B 0.9700
C28 H28 0.9300
C29 C36 1.301(8)
C29 H29 0.9300
C30 C39 1.454(8)
C30 C32 1.501(8)
C30 H30 0.9800
C31 C33 1.359(7)
C31 H31 0.9300
C32 C40 1.462(8)
C32 H32A 0.9700
C32 H32B 0.9700
C33 H33 0.9300
C34 C40 1.612(9)
C34 H34A 0.9700
C34 H34B 0.9700
C35 C36 1.476(9)
C35 H35 0.9800
C36 H36 0.9300
C37 H37 0.9300
C38 C39 1.301(9)
C38 C40 1.449(9)
C38 H38 0.9300
C39 H39 0.9300
C40 H40 0.9800

loop_
_geom_torsion_atom_site_label_1
_geom_torsion_atom_site_label_2
_geom_torsion_atom_site_label_3
_geom_torsion_atom_site_label_4
_geom_torsion
C7 N1 C5 C9 -2.9(6)
C10 N1 C5 C9 179.8(4)
C7 N1 C5 C6 177.0(4)
C10 N1 C5 C6 -0.2(5)
C9 C5 C6 C27 -111.4(5)
N1 C5 C6 C27 68.7(5)
C9 C5 C6 C22 5.6(6)
N1 C5 C6 C22 -174.3(3)
C5 N1 C7 O3 -175.5(4)
C10 N1 C7 O3 2.0(6)
C5 N1 C7 C8 5.8(6)
C10 N1 C7 C8 -176.8(4)
O3 C7 C8 C17 176.4(4)
N1 C7 C8 C17 -4.9(6)
N1 C5 C9 C17 -1.1(6)
C6 C5 C9 C17 179.0(4)
C28 N16 C10 C24 -0.8(7)
C28 N16 C10 N1 -179.8(4)
C5 N1 C10 N16 -99.2(5)
C7 N1 C10 N16 83.3(5)
C5 N1 C10 C24 81.8(5)
C7 N1 C10 C24 -95.7(5)
C31 N13 C11 C19 -0.8(7)
C31 N13 C11 N2 178.6(4)
C14 N2 C11 N13 -89.1(5)
C12 N2 C11 N13 93.4(5)
C14 N2 C11 C19 90.4(5)
C12 N2 C11 C19 -87.1(5)
C14 N2 C12 C20 2.5(6)
C11 N2 C12 C20 179.8(4)
C14 N2 C12 C18 -175.0(4)
C11 N2 C12 C18 2.3(6)
C12 N2 C14 O4 175.3(4)
C11 N2 C14 O4 -2.2(6)
C12 N2 C14 C15 -3.4(6)
C11 N2 C14 C15 179.2(4)
O4 C14 C15 C21 -176.4(5)
N2 C14 C15 C21 2.1(7)
C7 C8 C17 C9 1.4(7)
C5 C9 C17 C8 1.8(7)
C20 C12 C18 C34 108.0(6)
N2 C12 C18 C34 -74.8(6)
C20 C12 C18 C30 -9.8(7)
N2 C12 C18 C30 167.4(4)
N13 C11 C19 C23 0.6(7)
N2 C11 C19 C23 -178.9(4)
N2 C12 C20 C21 -0.3(7)
C18 C12 C20 C21 177.0(5)
C14 C15 C21 C20 -0.1(7)
C12 C20 C21 C15 -0.9(8)
C5 C6 C22 C29 167.3(4)
C27 C6 C22 C29 -68.4(5)
C5 C6 C22 C25 -89.1(5)
C27 C6 C22 C25 35.3(4)
C11 C19 C23 C33 -0.5(8)
N16 C10 C24 C37 0.9(7)
N1 C10 C24 C37 179.9(4)
C29 C22 C25 C35 48.8(5)
C6 C22 C25 C35 -59.6(4)
C5 C6 C27 C35 127.0(4)
C22 C6 C27 C35 2.7(5)
C37 C26 C28 N16 1.2(9)
C10 N16 C28 C26 -0.3(7)
C25 C22 C29 C36 -33.1(5)
C6 C22 C29 C36 70.5(5)
C34 C18 C30 C39 67.2(6)
C12 C18 C30 C39 -170.3(5)
C34 C18 C30 C32 -33.7(5)
C12 C18 C30 C32 88.9(5)
C11 N13 C31 C33 1.0(8)
C39 C30 C32 C40 -43.1(6)
C18 C30 C32 C40 59.8(5)
C19 C23 C33 C31 0.6(9)
N13 C31 C33 C23 -0.9(9)
C12 C18 C34 C40 -126.6(5)
C30 C18 C34 C40 -2.5(6)
C22 C25 C35 C36 -48.6(5)
C22 C25 C35 C27 60.4(5)
C6 C27 C35 C36 63.8(6)
C6 C27 C35 C25 -39.7(5)
C22 C29 C36 C35 0.5(6)
C25 C35 C36 C29 32.4(6)
C27 C35 C36 C29 -69.4(6)
C28 C26 C37 C24 -1.0(9)
C10 C24 C37 C26 0.0(8)
C40 C38 C39 C30 -0.2(8)
C32 C30 C39 C38 28.5(7)
C18 C30 C39 C38 -69.9(7)
C39 C38 C40 C32 -29.3(7)
C39 C38 C40 C34 71.0(7)
C30 C32 C40 C38 44.8(6)
C30 C32 C40 C34 -61.6(6)
C18 C34 C40 C38 -66.5(6)
C18 C34 C40 C32 39.0(6)
